data_2003469
loop_
_publ_author_name
'Pohl, E.'
'Herbst-Irmer, R.'
'Groth, U.'
'Eckenberg, P.'

_publ_section_title
;<i>rac</i>-1,1,4-Trimethyl-5-trimethylsilyl-1,3,3a,4,6,7,8,9-octahydro-1-silanaphtho[1,2-<i>c</i>]furan
 at 153 K
;
_journal_issue 5
_journal_name_full 'Acta Crystallographica Section C'
_journal_page_first 891
_journal_page_last 892
_journal_paper_doi 10.1107/S0108270194012576
_journal_volume 51
_journal_year 1995
_chemical_formula_sum 'C17 H30 O Si2'
_chemical_formula_weight 306.59
_chemical_name_systematic
;
 1,1-Dimethyl-5-trimethylsilyl-1,3,3a,4,6,7,8,9-octahydro1-silanaphtho-
  [1,2 c] furan
;
_space_group_IT_number 56
_symmetry_cell_setting orthorhombic
_symmetry_space_group_name_Hall '-P 2ab 2ac'
_symmetry_space_group_name_H-M 'P c c n'
_audit_creation_method SHELXL
_cell_angle_alpha 90.00
_cell_angle_beta 90.00
_cell_angle_gamma 90.00
_cell_formula_units_Z 8
_cell_length_a 17.721(2)
_cell_length_b 19.714(2)
_cell_length_c 10.4900(10)
_cell_measurement_reflns_used 52
_cell_measurement_temperature 293(2)
_cell_measurement_theta_max 12.5
_cell_measurement_theta_min 10
_cell_volume 3664.7(7)
_computing_cell_refinement 'DIF4 (Stoe & Cie 1988a)'
_computing_data_collection 'DIF4 (Stoe & Cie 1988a)'
_computing_data_reduction 'REDU4 (Stoe & Cie 1988b)'
_computing_molecular_graphics 'SHELXTL-Plus (Sheldrick, 1991)'
_computing_publication_material 'SHELXL93 (Sheldrick, 1993)'
_computing_structure_refinement 'SHELXL93 (Sheldrick, 1993)'
_computing_structure_solution 'SHELXS86 (Sheldrick, 1990)'
_diffrn_ambient_temperature 153(2)
_diffrn_measurement_device 'Stoe-Siemens four-circle'
_diffrn_measurement_method 'profile data from 2\q/\w'
_diffrn_radiation_monochromator graphite
_diffrn_radiation_source 'fine-focus sealed tube'
_diffrn_radiation_type MoK\a
_diffrn_radiation_wavelength 0.71073
_diffrn_reflns_av_R_equivalents 0.0118
_diffrn_reflns_av_sigmaI/netI 0.0215
_diffrn_reflns_limit_h_max 19
_diffrn_reflns_limit_h_min -3
_diffrn_reflns_limit_k_max 21
_diffrn_reflns_limit_k_min -21
_diffrn_reflns_limit_l_max 11
_diffrn_reflns_limit_l_min 0
_diffrn_reflns_number 2412
_diffrn_reflns_theta_max 22.49
_diffrn_reflns_theta_min 4.02
_diffrn_standards_decay_% 0
_diffrn_standards_interval_time 90
_diffrn_standards_number 3
_exptl_absorpt_coefficient_mu 0.189
_exptl_absorpt_correction_type none
_exptl_crystal_colour colourless
_exptl_crystal_density_diffrn 1.111
_exptl_crystal_description blocks
_exptl_crystal_F_000 1344
_exptl_crystal_size_max 0.7
_exptl_crystal_size_mid 0.7
_exptl_crystal_size_min 0.3
_refine_diff_density_max 0.226
_refine_diff_density_min -0.234
_refine_ls_extinction_method none
_refine_ls_goodness_of_fit_all 1.068
_refine_ls_goodness_of_fit_obs 1.063
_refine_ls_matrix_type full
_refine_ls_number_parameters 200
_refine_ls_number_reflns 2380
_refine_ls_number_restraints 22
_refine_ls_restrained_S_all 1.064
_refine_ls_restrained_S_obs 1.058
_refine_ls_R_factor_all 0.0464
_refine_ls_R_factor_obs 0.0361
_refine_ls_shift/esd_max 0.001
_refine_ls_shift/esd_mean 0.000
_refine_ls_structure_factor_coef Fsqd
_refine_ls_weighting_scheme
; calc w = 1/[\s^2^(F~o~^2^) + (0.0399P)^2^ + 2.6065P]
where P = (F~o~^2^ + 2F~c~^2^)/3
;
_refine_ls_wR_factor_all 0.0927
_refine_ls_wR_factor_obs 0.0842
_reflns_number_observed 2013
_reflns_number_total 2380
_reflns_observed_criterion >2sigma(I)
_cod_data_source_file ka1100.cif
_cod_data_source_block ecki
_cod_depositor_comments
;
The following automatic conversions were performed:

'_symmetry_cell_setting' value 'Orthorhombic' changed to
'orthorhombic' according to
/home/saulius/struct/CIF-dictionaries/cif_core.dic dictionary named
'cif_core.dic' version 2.4.1 from 2010-06-29.

Automatic conversion script
Id: cif_fix_values 1715 2011-07-08 13:25:40Z adriana 
;
_cod_original_formula_sum 'C17 H30 O1 Si2'
_cod_database_code 2003469

loop_
_symmetry_equiv_pos_as_xyz
'x, y, z'
'-x+1/2, -y+1/2, z'
'-x, y+1/2, -z+1/2'
'x+1/2, -y, -z+1/2'
'-x, -y, -z'
'x-1/2, y-1/2, -z'
'x, -y-1/2, z-1/2'
'-x-1/2, y, z-1/2'

loop_
_atom_site_aniso_label
_atom_site_aniso_U_11
_atom_site_aniso_U_12
_atom_site_aniso_U_13
_atom_site_aniso_U_22
_atom_site_aniso_U_23
_atom_site_aniso_U_33
Si1 0.0384(4) -0.0042(3) -0.0043(3) 0.0184(4) 0.0007(3) 0.0381(4)
O2 0.0376(10) -0.0024(7) -0.0036(8) 0.0185(8) 0.0041(7) 0.0547(11)
C3 0.0355(14) 0.0011(11) -0.0022(12) 0.0213(13) 0.0021(11) 0.050(2)
C3A 0.0327(13) 0.0024(10) -0.0006(11) 0.0200(12) -0.0007(10) 0.0306(13)
C3B 0.0290(12) 0.0009(10) 0.0021(10) 0.0206(11) -0.0015(10) 0.0296(12)
C4 0.0301(13) 0.0017(10) -0.0026(11) 0.0205(12) -0.0012(10) 0.0311(13)
C5 0.0308(13) -0.0002(10) 0.0033(11) 0.0205(12) 0.0000(10) 0.0273(13)
C6 0.0355(14) 0.0001(10) 0.0037(12) 0.0189(12) 0.0023(11) 0.049(2)
C7 0.0376(14) 0.0016(11) -0.0003(13) 0.0216(13) 0.0126(12) 0.062(2)
C8 0.0300(13) 0.0029(11) -0.0033(12) 0.0257(13) 0.0086(12) 0.055(2)
C9 0.0295(13) -0.0023(11) 0.0012(11) 0.0282(13) 0.0056(10) 0.0327(13)
C9A 0.0253(12) 0.0010(10) 0.0023(10) 0.0238(13) 0.0000(10) 0.0261(13)
C9B 0.0306(13) -0.0011(10) 0.0050(11) 0.0190(11) 0.0010(10) 0.0279(13)
Si10 0.0314(4) -0.0044(3) -0.0008(3) 0.0243(4) -0.0025(3) 0.0401(4)
C11 0.0338(15) -0.0053(12) -0.0064(14) 0.0400(14) -0.0060(14) 0.062(2)
C12 0.048(2) -0.0164(14) 0.0021(15) 0.043(2) 0.0088(14) 0.066(2)
C13 0.057(2) -0.0014(14) -0.0060(15) 0.039(2) -0.0136(13) 0.056(2)
C14 0.0367(15) -0.0043(12) -0.0100(14) 0.0333(14) 0.0125(13) 0.063(2)
C15 0.085(2) -0.0102(15) -0.006(2) 0.033(2) -0.0062(13) 0.049(2)
C16 0.0351(13) 0.0036(11) 0.0029(12) 0.0302(13) -0.0026(12) 0.0392(14)

loop_
_atom_site_label
_atom_site_occupancy
_atom_site_fract_x
_atom_site_fract_y
_atom_site_fract_z
_atom_site_U_iso_or_equiv
_atom_site_thermal_displace_type
_atom_site_calc_flag
_atom_site_refinement_flags
_atom_site_type_symbol
Si1 1 0.40329(4) 0.17510(3) 0.19290(6) 0.0316(2) Uani d . Si
O2 1 0.46096(9) 0.12503(7) 0.2753(2) 0.0369(4) Uani d . O
C3 1 0.53341(14) 0.15477(11) 0.2994(3) 0.0355(6) Uani d D C
H3A 1 0.5691(5) 0.1413(2) 0.2321(10) 0.043 Uiso calc RD H
H3B 1 0.5531(3) 0.1383(3) 0.3816(12) 0.043 Uiso calc R H
C3a 1 0.52631(12) 0.23318(10) 0.3027(2) 0.0278(5) Uani d D C
H3AA 1 0.5132(3) 0.2461(3) 0.3912(18) 0.033 Uiso calc RD H
C3b 1 0.46007(12) 0.25300(11) 0.2191(2) 0.0264(5) Uani d . C
C4 1 0.59670(13) 0.27288(10) 0.2664(2) 0.0273(5) Uani d D C
H4 1 0.6359(8) 0.2641(2) 0.3321(14) 0.033 Uiso calc RD H
C5 1 0.57796(13) 0.34962(11) 0.2684(2) 0.0262(5) Uani d . C
C6 1 0.48281(14) 0.44264(11) 0.2292(2) 0.0344(6) Uani d D C
H6A 1 0.4585(4) 0.4519(2) 0.3124(12) 0.041 Uiso calc RD H
H6B 1 0.5276(7) 0.4725(4) 0.2223(2) 0.041 Uiso calc R H
C7 1 0.42793(14) 0.46084(12) 0.1237(3) 0.0404(7) Uani d D C
H7A 1 0.4094(3) 0.5072(7) 0.1367(3) 0.049 Uiso calc RD H
H7B 1 0.4539(4) 0.45923(11) 0.0413(13) 0.049 Uiso calc R H
C8 1 0.36215(13) 0.41213(11) 0.1224(3) 0.0369(6) Uani d D C
H8A 1 0.3265(6) 0.4255(2) 0.0580(10) 0.044 Uiso calc RD H
H8B 1 0.3370(4) 0.41290(11) 0.2037(12) 0.044 Uiso calc R H
C9 1 0.39092(13) 0.34090(11) 0.0946(2) 0.0301(6) Uani d . C
H9A 1 0.3489(7) 0.3091(5) 0.1015(2) 0.036 Uiso calc R H
H9B 1 0.4093(3) 0.33929(12) 0.0070(15) 0.036 Uiso calc R H
C9a 1 0.45307(12) 0.31816(11) 0.1825(2) 0.0250(5) Uani d . C
C9b 1 0.50901(13) 0.36899(11) 0.2272(2) 0.0258(5) Uani d . C
Si10 1 0.65387(4) 0.40959(3) 0.32329(6) 0.0319(2) Uani d . Si
C11 1 0.74046(14) 0.36055(13) 0.3663(3) 0.0452(7) Uani d D C
H11A 1 0.7797(6) 0.3912(4) 0.3901(16) 0.068 Uiso calc RD H
H11B 1 0.7564(6) 0.3343(8) 0.2948(11) 0.068 Uiso calc R H
H11C 1 0.7295(3) 0.3311(8) 0.4361(14) 0.068 Uiso calc R H
C12 1 0.6825(2) 0.47055(14) 0.1957(3) 0.0525(8) Uani d D C
H12A 1 0.7246(9) 0.4952(8) 0.2227(9) 0.079 Uiso calc RD H
H12B 1 0.6426(7) 0.5004(7) 0.1790(13) 0.079 Uiso calc R H
H12C 1 0.6944(11) 0.4466(4) 0.1214(12) 0.079 Uiso calc R H
C13 1 0.6224(2) 0.45607(13) 0.4690(3) 0.0506(8) Uani d D C
H13A 1 0.6626(7) 0.4830(8) 0.5002(11) 0.076 Uiso calc RD H
H13B 1 0.6076(10) 0.4245(4) 0.5322(11) 0.076 Uiso calc R H
H13C 1 0.5809(9) 0.4843(8) 0.4483(5) 0.076 Uiso calc R H
C14 1 0.30940(14) 0.17212(13) 0.2700(3) 0.0444(7) Uani d D C
H14A 1 0.2974(5) 0.1272(6) 0.2901(15) 0.067 Uiso calc RD H
H14B 1 0.2731(6) 0.1896(8) 0.2142(10) 0.067 Uiso calc R H
H14C 1 0.3103(3) 0.1981(8) 0.3446(13) 0.067 Uiso calc R H
C15 1 0.3952(2) 0.14975(13) 0.0237(3) 0.0555(8) Uani d D C
H15A 1 0.3678(10) 0.1093(8) 0.0179(3) 0.083 Uiso calc RD H
H15B 1 0.4434(7) 0.1433(10) -0.0105(8) 0.083 Uiso calc R H
H15C 1 0.3702(11) 0.1838(7) -0.0219(8) 0.083 Uiso calc R H
C16 1 0.62998(13) 0.25485(13) 0.1360(2) 0.0349(6) Uani d D C
H16A 1 0.6466(8) 0.2087(6) 0.1365(5) 0.052 Uiso calc RD H
H16B 1 0.6719(8) 0.2839(6) 0.1182(7) 0.052 Uiso calc R H
H16C 1 0.5923(5) 0.2607(8) 0.0716(9) 0.052 Uiso calc R H

loop_
_atom_type_symbol
_atom_type_description
_atom_type_scat_source
_atom_type_scat_dispersion_real
_atom_type_scat_dispersion_imag
C C 'International Tables Vol C Tables 4.2.6.8 and 6.1.1.4' 0.0033 0.001
H H 'International Tables Vol C Tables 4.2.6.8 and 6.1.1.4' 0.0000 0.000
O O 'International Tables Vol C Tables 4.2.6.8 and 6.1.1.4' 0.0106 0.006
Si Si 'International Tables Vol C Tables 4.2.6.8 and 6.1.1.4' 0.0817 0.0

loop_
_geom_angle_atom_site_label_1
_geom_angle_atom_site_label_2
_geom_angle_atom_site_label_3
_geom_angle
_geom_angle_publ_flag
O2 Si1 C15 112.72(12) y
O2 Si1 C14 107.85(10) y
C15 Si1 C14 109.92(14) y
O2 Si1 C3b 94.65(9) y
C15 Si1 C3b 114.06(12) y
C14 Si1 C3b 116.67(11) y
C3 O2 Si1 113.54(13) y
O2 C3 C3a 109.8(2) y
C3b C3a C4 110.9(2) y
C3b C3a C3 107.9(2) y
C4 C3a C3 116.1(2) y
C9a C3b C3a 118.8(2) y
C9a C3b Si1 134.2(2) y
C3a C3b Si1 106.98(15) y
C3a C4 C16 114.8(2) y
C3a C4 C5 108.9(2) y
C16 C4 C5 108.8(2) y
C9b C5 C4 117.7(2) y
C9b C5 Si10 124.5(2) y
C4 C5 Si10 117.7(2) y
C7 C6 C9b 114.2(2) y
C8 C7 C6 110.6(2) y
C7 C8 C9 109.3(2) y
C9a C9 C8 113.8(2) y
C3b C9a C9b 119.5(2) y
C3b C9a C9 121.8(2) y
C9b C9a C9 118.7(2) y
C5 C9b C9a 120.9(2) y
C5 C9b C6 122.7(2) y
C9a C9b C6 116.3(2) y
C13 Si10 C11 107.56(13) y
C13 Si10 C12 110.60(13) y
C11 Si10 C12 106.45(13) y
C13 Si10 C5 110.17(11) y
C11 Si10 C5 109.62(11) y
C12 Si10 C5 112.27(12) y

loop_
_geom_bond_atom_site_label_1
_geom_bond_atom_site_label_2
_geom_bond_distance
_geom_bond_publ_flag
Si1 O2 1.663(2) y
Si1 C15 1.850(3) y
Si1 C14 1.851(3) y
Si1 C3b 1.856(2) y
O2 C3 1.434(3) y
C3 C3a 1.551(3) y
C3a C3b 1.517(3) y
C3a C4 1.521(3) y
C3b C9a 1.346(3) y
C4 C16 1.532(3) y
C4 C5 1.549(3) y
C5 C9b 1.351(3) y
C5 Si10 1.881(2) y
C6 C7 1.516(3) y
C6 C9b 1.524(3) y
C7 C8 1.510(3) y
C8 C9 1.522(3) y
C9 C9a 1.504(3) y
C9a C9b 1.485(3) y
Si10 C13 1.867(3) y
Si10 C11 1.869(3) y
Si10 C12 1.869(3) y
